data_7010166
loop_
_publ_author_name
'Dani\`ele, Stephane'
'Hitchcock, Peter B.'
'Lappert, Michael F.'
'Merle, Philippe G.'

_publ_section_title
;
 Synthesis, structures and catalytic properties of chelating
 N,N&#x200A;'-bis(silylated) 1,2-benzenediamidozirconium(IV) chlorides
 [and a titanium(IV) analogue] and dimethylamides&#x200A;&#x2020;
;
_journal_issue 1
_journal_name_full 'Journal of the Chemical Society, Dalton Transactions'
_journal_page_first 13
_journal_paper_doi 10.1039/b006596j
_journal_year 2001
_chemical_formula_moiety 'C36 H60 Cl4 N4 O2 Si4 Zr2'
_chemical_formula_sum 'C36 H60 Cl4 N4 O2 Si4 Zr2'
_chemical_formula_weight 1017.48
_chemical_name_common '[{ZrCl2(thf)(C6H4(NSiMe2vinyl)2)}2]'
_chemical_name_systematic
;
 ?
;
_space_group_IT_number 14
_symmetry_cell_setting monoclinic
_symmetry_space_group_name_Hall '-P 2yn'
_symmetry_space_group_name_H-M 'P 1 21/n 1'
_atom_sites_solution_hydrogens geom
_atom_sites_solution_primary direct
_atom_sites_solution_secondary difmap
_audit_creation_method SHELXL
_cell_angle_alpha 90.00
_cell_angle_beta 93.90(3)
_cell_angle_gamma 90.00
_cell_formula_units_Z 2
_cell_length_a 9.836(4)
_cell_length_b 13.669(4)
_cell_length_c 18.534(7)
_cell_measurement_reflns_used 25
_cell_measurement_temperature 293(2)
_cell_measurement_theta_max 10
_cell_measurement_theta_min 7
_cell_volume 2486.1(16)
_computing_structure_refinement 'SHELXL-93 (Sheldrick, 1993)'
_diffrn_ambient_temperature 293(2)
_diffrn_measurement_device 'Enraf-Nonius CAD4'
_diffrn_measurement_method 'omega-2theta scan'
_diffrn_radiation_monochromator graphite
_diffrn_radiation_source 'fine-focus sealed tube'
_diffrn_radiation_type MoK\a
_diffrn_radiation_wavelength 0.71073
_diffrn_reflns_av_R_equivalents 0.0297
_diffrn_reflns_av_sigmaI/netI 0.0812
_diffrn_reflns_limit_h_max 10
_diffrn_reflns_limit_h_min 0
_diffrn_reflns_limit_k_max 15
_diffrn_reflns_limit_k_min 0
_diffrn_reflns_limit_l_max 20
_diffrn_reflns_limit_l_min -20
_diffrn_reflns_number 3692
_diffrn_reflns_theta_max 22.98
_diffrn_reflns_theta_min 2.20
_exptl_absorpt_coefficient_mu 0.763
_exptl_absorpt_correction_type none
_exptl_crystal_density_diffrn 1.359
_exptl_crystal_F_000 1048
_exptl_crystal_size_max 0.20
_exptl_crystal_size_mid 0.20
_exptl_crystal_size_min 0.20
_refine_diff_density_max 0.273
_refine_diff_density_min -0.287
_refine_diff_density_rms 0.064
_refine_ls_extinction_method none
_refine_ls_goodness_of_fit_all 1.020
_refine_ls_goodness_of_fit_obs 1.084
_refine_ls_matrix_type full
_refine_ls_number_parameters 235
_refine_ls_number_reflns 3449
_refine_ls_number_restraints 0
_refine_ls_restrained_S_all 1.020
_refine_ls_restrained_S_obs 1.084
_refine_ls_R_factor_all 0.0946
_refine_ls_R_factor_obs 0.0479
_refine_ls_shift/esd_max 0.000
_refine_ls_shift/esd_mean 0.000
_refine_ls_structure_factor_coef Fsqd
_refine_ls_weighting_details 'w=1/[\s^2^(Fo^2^)+(0.0323P)^2^+0.8334P] where P=(Fo^2^+2Fc^2^)/3'
_refine_ls_weighting_scheme calc
_refine_ls_wR_factor_all 0.1071
_refine_ls_wR_factor_obs 0.0895
_reflns_number_observed 2212
_reflns_number_total 3449
_reflns_observed_criterion >2sigma(I)
_cod_data_source_file b006596j.txt
_cod_data_source_block may497-MFL2
_cod_depositor_comments
;
The following automatic conversions were performed:

'_refine_ls_weighting_scheme' value 'calc
w=1/[\s^2^(Fo^2^)+(0.0323P)^2^+0.8334P] where P=(Fo^2^+2Fc^2^)/3' was
changed to 'calc'. New tag '_refine_ls_weighting_details' was
created. The value of the new tag was set to
'w=1/[\s^2^(Fo^2^)+(0.0323P)^2^+0.8334P] where P=(Fo^2^+2Fc^2^)/3'.

Automatic conversion script
Id: cif_fix_values 3143 2015-03-26 13:38:13Z robertas 
;
_cod_original_sg_symbol_H-M P2(1)/n
_cod_database_code 7010166

loop_
_symmetry_equiv_pos_as_xyz
'x, y, z'
'x+1/2, -y+1/2, z+1/2'
'-x, -y, -z'
'-x-1/2, y-1/2, -z-1/2'

loop_
_atom_site_aniso_label
_atom_site_aniso_U_11
_atom_site_aniso_U_22
_atom_site_aniso_U_33
_atom_site_aniso_U_23
_atom_site_aniso_U_13
_atom_site_aniso_U_12
Zr 0.0506(4) 0.0454(3) 0.0512(4) -0.0089(3) -0.0111(3) 0.0010(4)
Cl1 0.0695(12) 0.0715(12) 0.0820(12) -0.0108(10) -0.0273(10) 0.0152(10)
Cl2 0.0601(10) 0.0560(10) 0.0541(9) -0.0078(8) -0.0027(8) -0.0078(9)
Si1 0.0778(14) 0.0557(12) 0.0648(12) 0.0040(10) -0.0046(11) -0.0078(11)
Si2 0.0604(12) 0.0785(15) 0.0742(13) -0.0060(12) 0.0083(10) -0.0092(12)
O1 0.054(3) 0.048(2) 0.056(3) 0.001(2) -0.009(2) 0.004(2)
N1 0.051(3) 0.054(3) 0.040(3) -0.005(2) -0.006(2) -0.002(3)
N2 0.047(3) 0.048(3) 0.056(3) -0.004(2) -0.004(2) -0.003(3)
C1 0.045(4) 0.048(4) 0.047(4) -0.008(3) -0.004(3) -0.003(3)
C2 0.051(4) 0.042(4) 0.053(4) -0.015(3) -0.005(3) 0.002(3)
C3 0.063(4) 0.054(4) 0.049(4) -0.004(3) -0.006(3) 0.000(3)
C4 0.069(5) 0.076(5) 0.049(4) -0.008(4) -0.016(4) -0.002(4)
C5 0.054(4) 0.069(5) 0.068(5) -0.017(4) -0.015(4) 0.007(4)
C6 0.050(4) 0.061(4) 0.058(4) -0.007(3) 0.001(3) -0.011(3)
C7 0.099(8) 0.112(8) 0.125(8) 0.042(6) 0.018(6) -0.027(6)
C8 0.135(10) 0.160(11) 0.187(12) 0.030(9) 0.018(9) 0.019(9)
C9 0.108(6) 0.095(6) 0.070(5) 0.024(4) -0.005(5) -0.013(5)
C10 0.165(9) 0.055(5) 0.103(6) -0.003(5) -0.016(6) -0.006(6)
C11 0.078(7) 0.198(15) 0.227(16) 0.100(11) 0.054(8) -0.015(8)
C12 0.301(26) 0.237(22) 0.350(30) 0.146(19) 0.111(21) 0.046(19)
C13 0.079(6) 0.139(7) 0.080(5) -0.039(5) 0.015(5) -0.007(5)
C14 0.057(5) 0.135(7) 0.117(7) -0.038(6) 0.011(5) -0.017(5)
C15 0.047(4) 0.071(5) 0.084(5) -0.001(4) 0.000(4) 0.003(4)
C16 0.056(5) 0.076(5) 0.122(7) 0.001(5) -0.023(5) 0.010(4)
C17 0.080(6) 0.078(5) 0.099(6) 0.022(5) -0.033(5) 0.012(5)
C18 0.075(5) 0.050(4) 0.065(4) 0.003(4) -0.004(4) 0.001(4)

loop_
_atom_site_label
_atom_site_type_symbol
_atom_site_fract_x
_atom_site_fract_y
_atom_site_fract_z
_atom_site_U_iso_or_equiv
_atom_site_thermal_displace_type
_atom_site_occupancy
_atom_site_calc_flag
_atom_site_refinement_flags
_atom_site_disorder_group
Zr Zr 0.03354(6) 0.61414(4) 0.06980(3) 0.0498(2) Uani 1 d . .
Cl1 Cl -0.1586(2) 0.69774(13) 0.01127(10) 0.0758(6) Uani 1 d . .
Cl2 Cl 0.1019(2) 0.55659(11) -0.06056(8) 0.0570(4) Uani 1 d . .
Si1 Si 0.2278(2) 0.82249(14) 0.03573(11) 0.0665(6) Uani 1 d . .
Si2 Si -0.1404(2) 0.6248(2) 0.22896(11) 0.0709(6) Uani 1 d . .
O1 O 0.2044(4) 0.5104(3) 0.1021(2) 0.0533(11) Uani 1 d . .
N1 N 0.1698(5) 0.7268(3) 0.0874(2) 0.0486(13) Uani 1 d . .
N2 N 0.0005(5) 0.6354(3) 0.1764(2) 0.0506(13) Uani 1 d . .
C1 C 0.2185(6) 0.7127(4) 0.1611(3) 0.0469(15) Uani 1 d . .
C2 C 0.1302(6) 0.6661(4) 0.2067(3) 0.049(2) Uani 1 d . .
C3 C 0.1763(7) 0.6472(4) 0.2783(3) 0.056(2) Uani 1 d . .
H3 H 0.1196(7) 0.6146(4) 0.3085(3) 0.067 Uiso 1 calc R .
C4 C 0.3038(7) 0.6759(5) 0.3049(4) 0.066(2) Uani 1 d . .
H4 H 0.3317(7) 0.6644(5) 0.3531(4) 0.079 Uiso 1 calc R .
C5 C 0.3896(7) 0.7214(5) 0.2607(4) 0.064(2) Uani 1 d . .
H5 H 0.4762(7) 0.7404(5) 0.2786(4) 0.077 Uiso 1 calc R .
C6 C 0.3474(6) 0.7391(4) 0.1895(3) 0.056(2) Uani 1 d . .
H6 H 0.4069(6) 0.7695(4) 0.1597(3) 0.068 Uiso 1 calc R .
C7 C 0.3993(9) 0.7911(7) 0.0067(5) 0.112(3) Uani 1 d . .
H7 H 0.4103(9) 0.7269(7) -0.0085(5) 0.134 Uiso 1 calc R .
C8 C 0.4993(13) 0.8433(9) 0.0050(7) 0.161(5) Uani 1 d . .
H8B H 0.4951(13) 0.9083(9) 0.0195(7) 0.193 Uiso 1 calc R .
H8A H 0.5799(13) 0.8182(9) -0.0109(7) 0.193 Uiso 1 calc R .
C9 C 0.1130(8) 0.8358(5) -0.0470(4) 0.091(3) Uani 1 d . .
H9C H 0.1115(8) 0.7757(5) -0.0739(4) 0.137 Uiso 1 calc R .
H9B H 0.1453(8) 0.8877(5) -0.0763(4) 0.137 Uiso 1 calc R .
H9A H 0.0226(8) 0.8508(5) -0.0339(4) 0.137 Uiso 1 calc R .
C10 C 0.2300(10) 0.9386(5) 0.0871(4) 0.109(3) Uani 1 d . .
H10C H 0.2893(10) 0.9321(5) 0.1301(4) 0.163 Uiso 1 calc R .
H10B H 0.1395(10) 0.9536(5) 0.1001(4) 0.163 Uiso 1 calc R .
H10A H 0.2623(10) 0.9904(5) 0.0577(4) 0.163 Uiso 1 calc R .
C11 C -0.1306(12) 0.5096(12) 0.2810(9) 0.166(6) Uani 1 d . .
H11 H -0.0584(12) 0.4757(12) 0.2628(9) 0.199 Uiso 1 calc R .
C12 C -0.1619(20) 0.4678(15) 0.3168(12) 0.292(12) Uani 1 d . .
H12B H -0.2350(20) 0.4867(15) 0.3429(12) 0.350 Uiso 1 calc R .
H12A H -0.1197(20) 0.4078(15) 0.3259(12) 0.350 Uiso 1 calc R .
C13 C -0.1504(7) 0.7337(6) 0.2887(4) 0.099(3) Uani 1 d . .
H13C H -0.0691(7) 0.7378(6) 0.3203(4) 0.149 Uiso 1 calc R .
H13B H -0.2281(7) 0.7277(6) 0.3170(4) 0.149 Uiso 1 calc R .
H13A H -0.1591(7) 0.7918(6) 0.2596(4) 0.149 Uiso 1 calc R .
C14 C -0.2972(7) 0.6187(6) 0.1689(4) 0.103(3) Uani 1 d . .
H14C H -0.3062(7) 0.6776(6) 0.1407(4) 0.154 Uiso 1 calc R .
H14B H -0.3745(7) 0.6119(6) 0.1974(4) 0.154 Uiso 1 calc R .
H14A H -0.2926(7) 0.5634(6) 0.1372(4) 0.154 Uiso 1 calc R .
C15 C 0.3418(6) 0.5114(5) 0.0770(4) 0.067(2) Uani 1 d . .
H15B H 0.3846(6) 0.5745(5) 0.0862(4) 0.081 Uiso 1 calc R .
H15A H 0.3396(6) 0.4980(5) 0.0255(4) 0.081 Uiso 1 calc R .
C16 C 0.4168(7) 0.4335(5) 0.1186(4) 0.086(2) Uani 1 d . .
H16B H 0.5115(7) 0.4517(5) 0.1289(4) 0.103 Uiso 1 calc R .
H16A H 0.4132(7) 0.3723(5) 0.0920(4) 0.103 Uiso 1 calc R .
C17 C 0.3455(8) 0.4246(6) 0.1864(4) 0.087(2) Uani 1 d . .
H17B H 0.3751(8) 0.4749(6) 0.2210(4) 0.105 Uiso 1 calc R .
H17A H 0.3603(8) 0.3608(6) 0.2085(4) 0.105 Uiso 1 calc R .
C18 C 0.2001(7) 0.4383(5) 0.1603(3) 0.064(2) Uani 1 d . .
H18B H 0.1606(7) 0.3773(5) 0.1423(3) 0.076 Uiso 1 calc R .
H18A H 0.1470(7) 0.4626(5) 0.1987(3) 0.076 Uiso 1 calc R .

loop_
_atom_type_symbol
_atom_type_description
_atom_type_scat_dispersion_real
_atom_type_scat_dispersion_imag
_atom_type_scat_source
C C 0.0033 0.0016 'International Tables Vol C Tables 4.2.6.8 and 6.1.1.4'
H H 0.0000 0.0000 'International Tables Vol C Tables 4.2.6.8 and 6.1.1.4'
N N 0.0061 0.0033 'International Tables Vol C Tables 4.2.6.8 and 6.1.1.4'
Cl Cl 0.1484 0.1585 'International Tables Vol C Tables 4.2.6.8 and 6.1.1.4'
Si Si 0.0817 0.0704 'International Tables Vol C Tables 4.2.6.8 and 6.1.1.4'
Zr Zr -2.9673 0.5597 'International Tables Vol C Tables 4.2.6.8 and 6.1.1.4'
O O 0.0106 0.0060 'International Tables Vol C Tables 4.2.6.8 and 6.1.1.4'

loop_
_geom_angle_atom_site_label_1
_geom_angle_atom_site_label_2
_geom_angle_atom_site_label_3
_geom_angle
_geom_angle_site_symmetry_1
_geom_angle_site_symmetry_3
_geom_angle_publ_flag
N2 Zr N1 83.4(2) . . ?
N2 Zr O1 89.8(2) . . ?
N1 Zr O1 87.9(2) . . ?
N2 Zr Cl1 101.35(14) . . ?
N1 Zr Cl1 101.53(14) . . ?
O1 Zr Cl1 166.05(10) . . ?
N2 Zr Cl2 169.29(13) . . ?
N1 Zr Cl2 99.37(13) . . ?
O1 Zr Cl2 79.96(11) . . ?
Cl1 Zr Cl2 88.29(6) . . ?
N2 Zr Cl2 94.25(13) . 3_565 ?
N1 Zr Cl2 167.72(13) . 3_565 ?
O1 Zr Cl2 80.05(11) . 3_565 ?
Cl1 Zr Cl2 90.75(6) . 3_565 ?
Cl2 Zr Cl2 80.83(6) . 3_565 ?
N2 Zr C2 30.3(2) . . ?
N1 Zr C2 58.5(2) . . ?
O1 Zr C2 73.2(2) . . ?
Cl1 Zr C2 120.46(13) . . ?
Cl2 Zr C2 145.18(14) . . ?
Cl2 Zr C2 115.04(14) 3_565 . ?
N2 Zr C1 58.5(2) . . ?
N1 Zr C1 30.4(2) . . ?
O1 Zr C1 72.2(2) . . ?
Cl1 Zr C1 120.76(13) . . ?
Cl2 Zr C1 120.28(13) . . ?
Cl2 Zr C1 140.25(13) 3_565 . ?
C2 Zr C1 29.6(2) . . ?
Zr Cl2 Zr 99.17(6) . 3_565 ?
N1 Si1 C9 109.0(3) . . ?
N1 Si1 C10 110.8(3) . . ?
C9 Si1 C10 109.1(4) . . ?
N1 Si1 C7 108.9(3) . . ?
C9 Si1 C7 107.3(4) . . ?
C10 Si1 C7 111.6(5) . . ?
N2 Si2 C14 109.2(3) . . ?
N2 Si2 C11 110.3(5) . . ?
C14 Si2 C11 106.8(5) . . ?
N2 Si2 C13 109.9(3) . . ?
C14 Si2 C13 108.6(3) . . ?
C11 Si2 C13 112.0(6) . . ?
C15 O1 C18 108.4(5) . . ?
C15 O1 Zr 126.9(4) . . ?
C18 O1 Zr 124.2(4) . . ?
C1 N1 Si1 121.7(4) . . ?
C1 N1 Zr 102.9(3) . . ?
Si1 N1 Zr 135.4(2) . . ?
C2 N2 Si2 121.7(4) . . ?
C2 N2 Zr 103.1(4) . . ?
Si2 N2 Zr 135.2(3) . . ?
C6 C1 C2 118.4(5) . . ?
C6 C1 N1 124.5(6) . . ?
C2 C1 N1 117.1(5) . . ?
C6 C1 Zr 155.5(4) . . ?
C2 C1 Zr 74.8(3) . . ?
N1 C1 Zr 46.7(2) . . ?
C3 C2 C1 118.8(6) . . ?
C3 C2 N2 123.0(6) . . ?
C1 C2 N2 118.1(5) . . ?
C3 C2 Zr 154.2(4) . . ?
C1 C2 Zr 75.5(3) . . ?
N2 C2 Zr 46.5(3) . . ?
C4 C3 C2 121.1(6) . . ?
C5 C4 C3 120.1(6) . . ?
C4 C5 C6 119.8(6) . . ?
C5 C6 C1 121.7(6) . . ?
C8 C7 Si1 128.6(11) . . ?
C12 C11 Si2 151.2(24) . . ?
O1 C15 C16 105.5(5) . . ?
C15 C16 C17 104.6(6) . . ?
C16 C17 C18 102.2(6) . . ?
O1 C18 C17 104.4(5) . . ?

loop_
_geom_bond_atom_site_label_1
_geom_bond_atom_site_label_2
_geom_bond_distance
_geom_bond_site_symmetry_2
_geom_bond_publ_flag
Zr N2 2.044(5) . ?
Zr N1 2.053(5) . ?
Zr O1 2.249(4) . ?
Zr Cl1 2.403(2) . ?
Zr Cl2 2.670(2) . ?
Zr Cl2 2.687(2) 3_565 ?
Zr C2 2.742(6) . ?
Zr C1 2.751(6) . ?
Cl2 Zr 2.687(2) 3_565 ?
Si1 N1 1.740(5) . ?
Si1 C9 1.851(7) . ?
Si1 C10 1.850(7) . ?
Si1 C7 1.855(10) . ?
Si2 N2 1.753(5) . ?
Si2 C14 1.842(7) . ?
Si2 C11 1.846(13) . ?
Si2 C13 1.862(7) . ?
O1 C15 1.459(7) . ?
O1 C18 1.463(7) . ?
N1 C1 1.430(6) . ?
N2 C2 1.422(7) . ?
C1 C6 1.387(7) . ?
C1 C2 1.405(8) . ?
C2 C3 1.397(8) . ?
C3 C4 1.373(8) . ?
C4 C5 1.366(9) . ?
C5 C6 1.377(8) . ?
C7 C8 1.218(12) . ?
C11 C12 0.942(15) . ?
C15 C16 1.482(8) . ?
C16 C17 1.486(10) . ?
C17 C18 1.491(9) . ?
